data_2205612
loop_
_publ_author_name
'Woodward, Jonathan D.'
'Almond, Philip M.'
'Albrecht-Schmitt, Thomas E.'

_publ_section_title
;
Caesium thorium silicate, Cs~2~ThSi~6~O~15~
;
_journal_issue 4
_journal_name_full 'Acta Crystallographica, Section E'
_journal_page_first i58
_journal_page_last i60
_journal_paper_doi 10.1107/S1600536805008421
_journal_volume 61
_journal_year 2005
_chemical_formula_iupac 'Cs2 Th Si6 O15'
_chemical_formula_moiety 'Cs2 O15 Si6 Th'
_chemical_formula_structural 'Cs2 Th Si6 O15'
_chemical_formula_sum 'Cs2 O15 Si6 Th'
_chemical_formula_weight 906.40
_chemical_name_common 'caesium thorium phyllosilicate'
_chemical_name_systematic
;
cesium thorium(IV) silicate
;
_space_group_IT_number 29
_space_group_name_Hall 'P 2c -2ac'
_space_group_name_H-M_alt 'P c a 21'
_symmetry_cell_setting orthorhombic
_symmetry_space_group_name_Hall 'P 2c -2ac'
_symmetry_space_group_name_H-M 'P c a 21'
_atom_sites_solution_primary direct
_atom_sites_solution_secondary difmap
_audit_creation_method SHELXL-97
_cell_angle_alpha 90.00
_cell_angle_beta 90.00
_cell_angle_gamma 90.00
_cell_formula_units_Z 4
_cell_length_a 16.2920(10)
_cell_length_b 7.2154(6)
_cell_length_c 13.6800(10)
_cell_measurement_reflns_used 4001
_cell_measurement_temperature 193(2)
_cell_measurement_theta_max 28.29
_cell_measurement_theta_min 2.50
_cell_volume 1608.1(2)
_computing_cell_refinement 'SAINT (Bruker, 1999)'
_computing_data_collection 'SMART (Bruker, 2000)'
_computing_data_reduction SAINT
_computing_molecular_graphics 'SHELXP97 (Sheldrick, 1997) and ATOMS (Dowty, 1999)'
_computing_publication_material SHELXL97
_computing_structure_refinement 'SHELXL97 (Sheldrick, 1997)'
_computing_structure_solution 'SHELXS97 (Sheldrick, 1997)'
_diffrn_ambient_temperature 193(2)
_diffrn_measured_fraction_theta_full 1.000
_diffrn_measured_fraction_theta_max 1.000
_diffrn_measurement_device_type 'Bruker SMART APEX CCD area-detector'
_diffrn_measurement_method \w
_diffrn_radiation_monochromator graphite
_diffrn_radiation_source 'fine-focus sealed tube'
_diffrn_radiation_type MoK\a
_diffrn_radiation_wavelength 0.71073
_diffrn_reflns_av_R_equivalents 0.0581
_diffrn_reflns_av_sigmaI/netI 0.0570
_diffrn_reflns_limit_h_max 21
_diffrn_reflns_limit_h_min -21
_diffrn_reflns_limit_k_max 9
_diffrn_reflns_limit_k_min -9
_diffrn_reflns_limit_l_max 18
_diffrn_reflns_limit_l_min -18
_diffrn_reflns_number 15290
_diffrn_reflns_theta_full 28.29
_diffrn_reflns_theta_max 28.29
_diffrn_reflns_theta_min 2.50
_diffrn_standards_decay_% 0
_diffrn_standards_number 0
_exptl_absorpt_coefficient_mu 14.254
_exptl_absorpt_correction_T_max 0.75742
_exptl_absorpt_correction_T_min 0.45179
_exptl_absorpt_correction_type analytical
_exptl_absorpt_process_details '(SHELXL97; Sheldrick, 1997)'
_exptl_crystal_colour colorless
_exptl_crystal_density_diffrn 3.744
_exptl_crystal_density_meas ?
_exptl_crystal_density_method .
_exptl_crystal_description block
_exptl_crystal_F_000 1616
_exptl_crystal_size_max 0.039
_exptl_crystal_size_mid 0.025
_exptl_crystal_size_min 0.009
_refine_diff_density_max 1.940
_refine_diff_density_min -1.685
_refine_ls_abs_structure_details 'Flack (1983), 1916 Friedel pairs'
_refine_ls_abs_structure_Flack 0.548(8)
_refine_ls_extinction_coef 0
_refine_ls_extinction_method none
_refine_ls_goodness_of_fit_ref 1.066
_refine_ls_hydrogen_treatment none
_refine_ls_matrix_type full
_refine_ls_number_parameters 218
_refine_ls_number_reflns 4001
_refine_ls_number_restraints 1
_refine_ls_restrained_S_all 1.065
_refine_ls_R_factor_all 0.0405
_refine_ls_R_factor_gt 0.0353
_refine_ls_shift/su_max 0.003
_refine_ls_shift/su_mean 0.000
_refine_ls_structure_factor_coef Fsqd
_refine_ls_weighting_details 'w = 1/[\s^2^(Fo^2^)+(0.0232P)^2^+6.6296P] where P = (Fo^2^+2Fc^2^)/3'
_refine_ls_weighting_scheme calc
_refine_ls_wR_factor_gt 0.0744
_refine_ls_wR_factor_ref 0.0759
_reflns_number_gt 3649
_reflns_number_total 4001
_reflns_threshold_expression I>2\s(I)
_cod_data_source_file wm6055.cif
_cod_database_code 2205612

loop_
_symmetry_equiv_pos_as_xyz
'x, y, z'
'-x, -y, z+1/2'
'x+1/2, -y, z'
'-x+1/2, y, z+1/2'

loop_
_atom_site_label
_atom_site_fract_x
_atom_site_fract_y
_atom_site_fract_z
_atom_site_U_iso_or_equiv
_atom_site_adp_type
_atom_site_calc_flag
_atom_site_occupancy
_atom_site_type_symbol
Th 0.120087(17) 0.28758(4) 0.14972(3) 0.00868(8) Uani d 1 Th
Cs1 0.03198(5) 0.75571(10) -0.00043(6) 0.02933(18) Uani d 1 Cs
Cs2 0.14389(6) 0.77550(12) 0.31009(6) 0.0408(2) Uani d 1 Cs
Si1 -0.07690(16) 0.4530(3) 0.2215(2) 0.0107(5) Uani d 1 Si
Si2 -0.05602(16) 0.0359(4) 0.2288(2) 0.0096(5) Uani d 1 Si
Si3 0.30808(15) 0.0139(4) 0.0747(2) 0.0105(5) Uani d 1 Si
Si4 0.28295(15) 0.5810(4) 0.0713(2) 0.0098(5) Uani d 1 Si
Si5 0.10902(15) 0.2496(3) -0.1180(2) 0.0084(5) Uani d 1 Si
Si6 0.20396(17) 0.2806(4) 0.4061(2) 0.0105(5) Uani d 1 Si
O1 0.0114(4) 0.4873(9) 0.1780(5) 0.0161(16) Uani d 1 O
O2 -0.0913(5) 0.5668(11) 0.3204(6) 0.0242(18) Uani d 1 O
O3 -0.1472(4) 0.5028(8) 0.1422(9) 0.0225(16) Uani d 1 O
O4 -0.0905(5) 0.2404(8) 0.2565(6) 0.0141(15) Uani d 1 O
O5 0.0351(4) 0.0403(9) 0.1879(5) 0.0117(14) Uani d 1 O
O6 -0.1169(4) -0.0562(8) 0.1503(9) 0.0185(13) Uani d 1 O
O7 0.2227(4) 0.0851(10) 0.1157(5) 0.0202(17) Uani d 1 O
O8 0.3054(4) -0.2048(9) 0.0471(5) 0.0137(15) Uani d 1 O
O9 0.3365(4) 0.1214(9) -0.0249(5) 0.0155(15) Uani d 1 O
O10 0.1938(4) 0.5557(10) 0.1177(5) 0.0177(16) Uani d 1 O
O11 0.0782(4) 0.2725(10) -0.0085(5) 0.0192(16) Uani d 1 O
O12 0.0593(4) 0.0836(10) -0.1699(5) 0.0147(15) Uani d 1 O
O13 0.1470(5) 0.3113(10) 0.3123(5) 0.0213(17) Uani d 1 O
O14 0.2938(4) 0.2023(11) 0.3765(6) 0.0188(18) Uani d 1 O
O15 0.2108(4) 0.4746(10) 0.4667(5) 0.0184(16) Uani d 1 O

loop_
_atom_site_aniso_label
_atom_site_aniso_U_11
_atom_site_aniso_U_22
_atom_site_aniso_U_33
_atom_site_aniso_U_12
_atom_site_aniso_U_13
_atom_site_aniso_U_23
Th 0.00769(12) 0.01052(13) 0.00783(13) 0.00003(12) 0.00036(18) 0.0000(2)
Cs1 0.0380(4) 0.0273(4) 0.0227(4) 0.0086(3) 0.0041(3) 0.0056(3)
Cs2 0.0656(6) 0.0282(4) 0.0286(4) 0.0175(4) -0.0135(4) -0.0032(4)
Si1 0.0111(13) 0.0102(12) 0.0109(13) -0.0002(9) -0.0003(11) -0.0002(11)
Si2 0.0115(13) 0.0077(11) 0.0096(14) -0.0033(9) 0.0005(10) 0.0014(11)
Si3 0.0109(13) 0.0088(13) 0.0119(14) 0.0033(9) 0.0002(11) -0.0024(11)
Si4 0.0100(12) 0.0085(12) 0.0110(13) -0.0034(9) 0.0001(10) 0.0018(10)
Si5 0.0071(12) 0.0088(13) 0.0095(12) -0.0006(9) -0.0026(9) -0.0001(9)
Si6 0.0101(13) 0.0127(14) 0.0087(13) 0.0021(11) -0.0007(10) -0.0008(12)
O1 0.018(3) 0.006(3) 0.024(4) 0.003(3) 0.002(3) 0.002(3)
O2 0.036(5) 0.024(4) 0.013(4) 0.002(3) 0.003(3) -0.005(3)
O3 0.021(3) 0.010(3) 0.036(5) -0.001(2) -0.012(5) -0.001(4)
O4 0.018(4) 0.003(3) 0.021(4) -0.002(2) 0.005(3) -0.001(3)
O5 0.012(3) 0.007(3) 0.017(4) 0.000(3) 0.002(3) 0.005(3)
O6 0.017(3) 0.015(3) 0.023(3) -0.003(2) -0.009(4) 0.000(5)
O7 0.021(4) 0.024(4) 0.015(4) 0.008(3) 0.000(3) -0.005(3)
O8 0.011(3) 0.008(3) 0.022(4) 0.002(3) 0.002(3) -0.003(3)
O9 0.020(4) 0.012(3) 0.014(4) 0.003(3) -0.001(3) 0.005(3)
O10 0.008(3) 0.020(4) 0.025(4) -0.003(3) 0.000(3) 0.000(3)
O11 0.020(4) 0.027(4) 0.010(4) 0.000(3) -0.002(3) -0.001(3)
O12 0.014(3) 0.018(4) 0.012(4) -0.003(3) -0.001(3) -0.004(3)
O13 0.027(4) 0.030(4) 0.007(4) 0.003(3) 0.000(3) 0.004(3)
O14 0.007(3) 0.031(5) 0.018(4) 0.002(3) 0.001(3) -0.001(3)
O15 0.024(4) 0.011(3) 0.020(4) -0.002(3) 0.000(3) -0.001(3)

loop_
_atom_type_symbol
_atom_type_description
_atom_type_scat_dispersion_real
_atom_type_scat_dispersion_imag
_atom_type_scat_source
O O 0.0106 0.0060 'International Tables Vol C Tables 4.2.6.8 and 6.1.1.4'
Si Si 0.0817 0.0704 'International Tables Vol C Tables 4.2.6.8 and 6.1.1.4'
Cs Cs -0.3680 2.1192 'International Tables Vol C Tables 4.2.6.8 and 6.1.1.4'
Th Th -7.2400 8.8979 'International Tables Vol C Tables 4.2.6.8 and 6.1.1.4'

loop_
_geom_angle_atom_site_label_1
_geom_angle_atom_site_label_2
_geom_angle_atom_site_label_3
_geom_angle_site_symmetry_1
_geom_angle_site_symmetry_3
_geom_angle
_geom_angle_publ_flag
O7 Th O11 . . 89.7(3) yes
O7 Th O13 . . 96.1(3) yes
O11 Th O13 . . 173.5(3) yes
O7 Th O1 . . 177.0(2) yes
O11 Th O1 . . 87.7(3) yes
O13 Th O1 . . 86.4(3) yes
O7 Th O5 . . 89.5(2) yes
O11 Th O5 . . 89.9(2) yes
O13 Th O5 . . 87.3(3) yes
O1 Th O5 . . 89.1(2) yes
O7 Th O10 . . 96.7(3) yes
O11 Th O10 . . 90.9(2) yes
O13 Th O10 . . 91.3(3) nyes
O1 Th O10 . . 84.7(2) yes
O5 Th O10 . . 173.8(2) yes
O7 Th Cs2 . . 125.71(19) no
O11 Th Cs2 . . 124.75(18) no
O13 Th Cs2 . . 53.37(19) no
O1 Th Cs2 . . 57.13(17) no
O5 Th Cs2 . . 125.96(17) no
O10 Th Cs2 . . 49.18(17) no
O7 Th Cs1 . . 131.96(18) no
O11 Th Cs1 . . 58.04(18) no
O13 Th Cs1 . . 118.89(19) no
O1 Th Cs1 . . 47.21(17) no
O5 Th Cs1 . . 121.64(16) no
O10 Th Cs1 . . 54.16(17) no
Cs2 Th Cs1 . . 67.064(17) no
O7 Th Cs2 . 1_545 59.10(19) no
O11 Th Cs2 . 1_545 118.06(18) no
O13 Th Cs2 . 1_545 63.23(19) no
O1 Th Cs2 . 1_545 121.12(17) no
O5 Th Cs2 . 1_545 43.93(16) no
O10 Th Cs2 . 1_545 139.81(17) no
Cs2 Th Cs2 . 1_545 116.58(2) no
Cs1 Th Cs2 . 1_545 165.189(19) no
O7 Th Cs1 . 1_545 66.40(19) no
O11 Th Cs1 . 1_545 55.87(18) no
O13 Th Cs1 . 1_545 124.18(19) no
O1 Th Cs1 . 1_545 110.89(17) no
O5 Th Cs1 . 1_545 43.07(17) no
O10 Th Cs1 . 1_545 140.90(17) no
Cs2 Th Cs1 . 1_545 166.574(19) no
Cs1 Th Cs1 . 1_545 110.29(2) no
Cs2 Th Cs1 1_545 1_545 62.547(16) no
O1 Cs1 O5 . 1_565 77.17(17) no
O1 Cs1 O9 . 3_465 98.11(18) no
O5 Cs1 O9 1_565 3_465 85.85(16) no
O1 Cs1 O12 . 1_565 172.74(17) no
O5 Cs1 O12 1_565 1_565 95.69(16) no
O9 Cs1 O12 3_465 1_565 82.47(17) no
O1 Cs1 O10 . . 56.80(17) no
O5 Cs1 O10 1_565 . 83.19(16) no
O9 Cs1 O10 3_465 . 154.31(17) no
O12 Cs1 O10 1_565 . 121.66(16) no
O1 Cs1 O4 . 2_564 141.55(16) no
O5 Cs1 O4 1_565 2_564 137.92(15) no
O9 Cs1 O4 3_465 2_564 99.49(17) no
O12 Cs1 O4 1_565 2_564 44.83(16) no
O10 Cs1 O4 . 2_564 104.23(17) no
O1 Cs1 O6 . 1_565 72.7(2) no
O5 Cs1 O6 1_565 1_565 45.63(18) no
O9 Cs1 O6 3_465 1_565 44.3(2) no
O12 Cs1 O6 1_565 1_565 103.25(19) no
O10 Cs1 O6 . 1_565 115.2(2) no
O4 Cs1 O6 2_564 1_565 139.7(2) no
O1 Cs1 O2 . 2_564 99.40(17) no
O5 Cs1 O2 1_565 2_564 162.45(17) no
O9 Cs1 O2 3_465 2_564 111.71(17) no
O12 Cs1 O2 1_565 2_564 87.03(18) no
O10 Cs1 O2 . 2_564 80.66(17) no
O4 Cs1 O2 2_564 2_564 42.21(16) no
O6 Cs1 O2 1_565 2_564 150.20(18) no
O1 Cs1 O11 . . 56.14(17) no
O5 Cs1 O11 1_565 . 129.03(16) no
O9 Cs1 O11 3_465 . 117.37(16) no
O12 Cs1 O11 1_565 . 129.94(17) no
O10 Cs1 O11 . . 55.83(17) no
O4 Cs1 O11 2_564 . 85.42(16) no
O6 Cs1 O11 1_565 . 123.32(17) no
O2 Cs1 O11 2_564 . 43.42(17) no
O1 Cs1 O11 . 1_565 130.49(17) no
O5 Cs1 O11 1_565 1_565 53.77(16) no
O9 Cs1 O11 3_465 1_565 85.71(16) no
O12 Cs1 O11 1_565 1_565 42.26(16) no
O10 Cs1 O11 . 1_565 105.98(16) no
O4 Cs1 O11 2_564 1_565 84.82(15) no
O6 Cs1 O11 1_565 1_565 76.81(15) no
O2 Cs1 O11 2_564 1_565 125.02(17) no
O11 Cs1 O11 . 1_565 156.2(2) no
O1 Cs1 Si2 . 1_565 70.32(13) no
O5 Cs1 Si2 1_565 1_565 22.63(11) no
O9 Cs1 Si2 3_465 1_565 66.45(12) no
O12 Cs1 Si2 1_565 1_565 103.53(12) no
O10 Cs1 Si2 . 1_565 96.87(13) no
O4 Cs1 Si2 2_564 1_565 148.09(11) no
O6 Cs1 Si2 1_565 1_565 23.48(15) no
O2 Cs1 Si2 2_564 1_565 168.67(13) no
O11 Cs1 Si2 . 1_565 126.45(13) no
O11 Cs1 Si2 1_565 1_565 66.30(12) no
O1 Cs1 Si2 . 2_564 163.74(13) no
O5 Cs1 Si2 1_565 2_564 119.09(12) no
O9 Cs1 Si2 3_465 2_564 84.29(13) no
O12 Cs1 Si2 1_565 2_564 23.42(12) no
O10 Cs1 Si2 . 2_564 121.31(12) no
O4 Cs1 Si2 2_564 2_564 23.60(11) no
O6 Cs1 Si2 1_565 2_564 118.10(17) no
O2 Cs1 Si2 2_564 2_564 65.04(13) no
O11 Cs1 Si2 . 2_564 108.46(13) no
O11 Cs1 Si2 1_565 2_564 65.62(12) no
Si2 Cs1 Si2 1_565 2_564 124.69(2) no
O5 Cs2 O10 1_565 . 90.42(18) no
O5 Cs2 O15 1_565 . 164.46(17) no
O10 Cs2 O15 . . 97.30(18) no
O5 Cs2 O8 1_565 4_565 129.62(17) no
O10 Cs2 O8 . 4_565 139.44(17) no
O15 Cs2 O8 . 4_565 45.99(17) no
O5 Cs2 O13 1_565 . 129.09(18) no
O10 Cs2 O13 . . 60.30(18) no
O15 Cs2 O13 . . 47.07(18) no
O8 Cs2 O13 4_565 . 91.73(17) no
O5 Cs2 O9 1_565 4_565 87.64(17) no
O10 Cs2 O9 . 4_565 153.77(17) no
O15 Cs2 O9 . 4_565 91.24(17) no
O8 Cs2 O9 4_565 4_565 45.48(16) no
O13 Cs2 O9 . 4_565 136.97(17) no
O5 Cs2 O12 1_565 2_565 46.89(16) no
O10 Cs2 O12 . 2_565 117.07(17) no
O15 Cs2 O12 . 2_565 117.70(17) no
O8 Cs2 O12 4_565 2_565 98.42(16) no
O13 Cs2 O12 . 2_565 107.83(17) no
O9 Cs2 O12 4_565 2_565 79.72(17) no
O5 Cs2 O1 1_565 . 74.64(16) no
O10 Cs2 O1 . . 55.50(16) no
O15 Cs2 O1 . . 98.67(17) no
O8 Cs2 O1 4_565 . 132.65(16) no
O13 Cs2 O1 . . 54.53(17) no
O9 Cs2 O1 4_565 . 147.35(16) no
O12 Cs2 O1 2_565 . 68.10(16) no
O5 Cs2 O7 1_565 1_565 55.84(16) no
O10 Cs2 O7 . 1_565 67.51(17) no
O15 Cs2 O7 . 1_565 139.69(16) no
O8 Cs2 O7 4_565 1_565 125.74(16) no
O13 Cs2 O7 . 1_565 127.17(17) no
O9 Cs2 O7 4_565 1_565 90.07(16) no
O12 Cs2 O7 2_565 1_565 102.16(16) no
O1 Cs2 O7 . 1_565 101.62(16) no
O5 Cs2 Si2 1_565 1_565 22.44(12) no
O10 Cs2 Si2 . 1_565 102.51(13) no
O15 Cs2 Si2 . 1_565 142.04(14) no
O8 Cs2 Si2 4_565 1_565 117.34(12) no
O13 Cs2 Si2 . 1_565 119.61(14) no
O9 Cs2 Si2 4_565 1_565 85.08(12) no
O12 Cs2 Si2 2_565 1_565 24.58(12) no
O1 Cs2 Si2 . 1_565 68.04(12) no
O7 Cs2 Si2 1_565 1_565 78.19(12) no
O5 Cs2 Si6 1_565 . 152.14(13) no
O10 Cs2 Si6 . . 76.09(14) no
O15 Cs2 Si6 . . 23.90(13) no
O8 Cs2 Si6 4_565 . 69.72(12) no
O13 Cs2 Si6 . . 23.73(14) no
O9 Cs2 Si6 4_565 . 115.11(12) no
O12 Cs2 Si6 2_565 . 118.49(12) no
O1 Cs2 Si6 . . 77.66(12) no
O7 Cs2 Si6 1_565 . 134.59(12) no
Si2 Cs2 Si6 1_565 . 137.50(6) no
O5 Cs2 Si6 1_565 1_565 75.80(13) no
O10 Cs2 Si6 . 1_565 131.65(13) no
O15 Cs2 Si6 . 1_565 108.15(13) no
O8 Cs2 Si6 4_565 1_565 65.32(12) no
O13 Cs2 Si6 . 1_565 154.87(14) no
O9 Cs2 Si6 4_565 1_565 23.62(12) no
O12 Cs2 Si6 2_565 1_565 86.59(12) no
O1 Cs2 Si6 . 1_565 149.63(12) no
O7 Cs2 Si6 1_565 1_565 66.48(12) no
Si2 Cs2 Si6 1_565 1_565 81.94(6) no
Si6 Cs2 Si6 . 1_565 131.15(8) no
O1 Si1 O2 . . 111.9(4) no
O1 Si1 O3 . . 111.0(5) no
O2 Si1 O3 . . 110.4(5) no
O1 Si1 O4 . . 112.6(4) no
O2 Si1 O4 . . 102.5(4) no
O3 Si1 O4 . . 108.1(4) no
O2 Si1 Cs1 . . 114.3(3) no
O3 Si1 Cs1 . . 72.2(3) no
O4 Si1 Cs1 . . 140.7(3) no
O1 Si1 Cs1 . 2_565 104.0(3) no
O2 Si1 Cs1 . 2_565 55.8(3) no
O3 Si1 Cs1 . 2_565 145.0(4) no
O4 Si1 Cs1 . 2_565 53.9(3) no
Cs1 Si1 Cs1 . 2_565 141.91(7) no
O5 Si2 O6 . . 110.6(5) no
O5 Si2 O4 . . 112.8(4) no
O6 Si2 O4 . . 108.6(4) no
O5 Si2 O12 . 2 109.9(4) no
O6 Si2 O12 . 2 109.2(4) no
O4 Si2 O12 . 2 105.7(4) no
O5 Si2 Cs2 . 1_545 48.1(2) no
O6 Si2 Cs2 . 1_545 120.3(2) no
O4 Si2 Cs2 . 1_545 131.0(3) no
O12 Si2 Cs2 2 1_545 62.2(2) no
O5 Si2 Cs1 . 1_545 53.0(3) no
O6 Si2 Cs1 . 1_545 59.2(3) no
O4 Si2 Cs1 . 1_545 140.1(3) no
O12 Si2 Cs1 2 1_545 114.3(3) no
Cs2 Si2 Cs1 1_545 1_545 71.47(5) no
O5 Si2 Cs1 . 2_565 103.1(3) no
O6 Si2 Cs1 . 2_565 146.3(4) no
O4 Si2 Cs1 . 2_565 58.5(3) no
O12 Si2 Cs1 2 2_565 54.4(3) no
Cs2 Si2 Cs1 1_545 2_565 80.60(5) no
Cs1 Si2 Cs1 1_545 2_565 151.38(7) no
O7 Si3 O8 . . 111.9(4) no
O7 Si3 O6 . 3 111.9(4) no
O8 Si3 O6 . 3 110.5(3) no
O7 Si3 O9 . . 112.9(4) no
O8 Si3 O9 . . 105.9(4) no
O6 Si3 O9 3 . 103.2(4) no
O7 Si3 Cs2 . 4_544 128.2(3) no
O8 Si3 Cs2 . 4_544 52.3(3) no
O6 Si3 Cs2 3 4_544 119.9(4) no
O9 Si3 Cs2 . 4_544 53.6(3) no
O7 Si3 Cs1 . 3_565 137.0(3) no
O8 Si3 Cs1 . 3_565 110.9(3) no
O6 Si3 Cs1 3 3_565 54.7(4) no
O9 Si3 Cs1 . 3_565 49.7(2) no
Cs2 Si3 Cs1 4_544 3_565 77.30(5) no
O10 Si4 O3 . 3_565 111.1(5) no
O10 Si4 O8 . 1_565 113.3(4) no
O3 Si4 O8 3_565 1_565 108.7(4) no
O10 Si4 O15 . 4_554 110.6(4) no
O3 Si4 O15 3_565 4_554 107.9(5) no
O8 Si4 O15 1_565 4_554 104.8(4) no
O10 Si4 Cs2 . 4_554 131.6(3) no
O3 Si4 Cs2 3_565 4_554 117.2(4) no
O8 Si4 Cs2 1_565 4_554 54.5(3) no
O15 Si4 Cs2 4_554 4_554 50.6(3) no
O3 Si4 Cs2 3_565 . 92.2(4) no
O8 Si4 Cs2 1_565 . 87.8(3) no
O15 Si4 Cs2 4_554 . 150.7(3) no
Cs2 Si4 Cs2 4_554 . 137.06(7) no
O11 Si5 O2 . 2_564 110.8(4) no
O11 Si5 O12 . . 109.5(4) no
O2 Si5 O12 2_564 . 107.1(4) no
O11 Si5 O14 . 4_554 112.0(4) no
O2 Si5 O14 2_564 4_554 109.0(4) no
O12 Si5 O14 . 4_554 108.3(4) no
O11 Si5 Cs1 . 1_545 67.9(3) no
O2 Si5 Cs1 2_564 1_545 150.7(3) no
O12 Si5 Cs1 . 1_545 51.2(3) no
O14 Si5 Cs1 4_554 1_545 97.7(3) no
O11 Si5 Cs1 . . 56.7(3) no
O2 Si5 Cs1 2_564 . 54.9(3) no
O12 Si5 Cs1 . . 131.9(3) no
O14 Si5 Cs1 4_554 . 119.6(3) no
Cs1 Si5 Cs1 1_545 . 121.03(7) no
O11 Si5 Cs2 . 2_564 85.2(3) no
O2 Si5 Cs2 2_564 2_564 74.8(3) no
O12 Si5 Cs2 . 2_564 51.5(3) no
O14 Si5 Cs2 4_554 2_564 158.3(3) no
Cs1 Si5 Cs2 1_545 2_564 75.93(5) no
Cs1 Si5 Cs2 . 2_564 80.50(5) no
O13 Si6 O14 . . 111.8(4) no
O13 Si6 O9 . 4 109.2(4) no
O14 Si6 O9 . 4 105.3(4) no
O13 Si6 O15 . . 109.2(4) no
O14 Si6 O15 . . 111.4(4) no
O9 Si6 O15 4 . 109.9(4) no
O13 Si6 Cs2 . . 57.4(3) no
O14 Si6 Cs2 . . 117.3(3) no
O9 Si6 Cs2 4 . 137.3(3) no
O15 Si6 Cs2 . . 53.6(3) no
O13 Si6 Cs2 . 1_545 73.8(3) no
O14 Si6 Cs2 . 1_545 79.7(3) no
O9 Si6 Cs2 4 1_545 56.4(3) no
O15 Si6 Cs2 . 1_545 165.2(3) no
Cs2 Si6 Cs2 . 1_545 131.15(8) no
O13 Si6 Cs1 . 2_565 73.3(3) no
O14 Si6 Cs1 . 2_565 155.7(3) no
O9 Si6 Cs1 4 2_565 52.3(3) no
O15 Si6 Cs1 . 2_565 87.7(3) no
Cs2 Si6 Cs1 . 2_565 85.87(6) no
Cs2 Si6 Cs1 1_545 2_565 79.21(5) no
Si1 O1 Th . . 131.5(4) no
Si1 O1 Cs1 . . 119.2(3) no
Th O1 Cs1 . . 100.0(2) no
Si1 O1 Cs2 . . 117.5(3) no
Th O1 Cs2 . . 89.1(2) no
Cs1 O1 Cs2 . . 88.23(16) no
Si5 O2 Si1 2_565 . 154.0(6) no
Si5 O2 Cs1 2_565 2_565 103.3(4) no
Si1 O2 Cs1 . 2_565 102.1(3) no
Si4 O3 Si1 3_465 . 145.0(4) no
Si1 O4 Si2 . . 138.0(5) no
Si1 O4 Cs1 . 2_565 103.8(3) no
Si2 O4 Cs1 . 2_565 97.9(3) no
Si2 O5 Th . . 130.8(4) no
Si2 O5 Cs2 . 1_545 109.4(3) no
Th O5 Cs2 . 1_545 104.8(2) no
Si2 O5 Cs1 . 1_545 104.4(3) no
Th O5 Cs1 . 1_545 108.2(2) no
Cs2 O5 Cs1 1_545 1_545 92.66(17) no
Si2 O6 Si3 . 3_455 144.1(4) no
Si2 O6 Cs1 . 1_545 97.3(3) no
Si3 O6 Cs1 3_455 1_545 102.8(5) no
Si3 O7 Th . . 158.1(5) no
Si3 O7 Cs2 . 1_545 111.3(3) no
Th O7 Cs2 . 1_545 89.2(2) no
Si4 O8 Si3 1_545 . 152.2(5) no
Si4 O8 Cs2 1_545 4_544 102.3(3) no
Si3 O8 Cs2 . 4_544 105.1(3) no
Si6 O9 Si3 4_554 . 134.8(5) no
Si6 O9 Cs1 4_554 3_565 105.0(3) no
Si3 O9 Cs1 . 3_565 108.3(3) no
Si6 O9 Cs2 4_554 4_544 100.0(3) no
Si3 O9 Cs2 . 4_544 103.5(3) no
Cs1 O9 Cs2 3_565 4_544 100.00(18) no
Si4 O10 Th . . 130.0(4) no
Si4 O10 Cs2 . . 120.3(3) no
Th O10 Cs2 . . 97.3(2) no
Si4 O10 Cs1 . . 117.8(3) no
Th O10 Cs1 . . 92.4(2) no
Cs2 O10 Cs1 . . 89.05(17) no
Si5 O11 Th . . 143.9(4) no
Si5 O11 Cs1 . . 101.4(3) no
Th O11 Cs1 . . 89.3(2) no
Si5 O11 Cs1 . 1_545 89.3(3) no
Th O11 Cs1 . 1_545 94.5(2) no
Cs1 O11 Cs1 . 1_545 156.2(2) no
Si5 O12 Si2 . 2_554 141.6(5) no
Si5 O12 Cs1 . 1_545 106.7(3) no
Si2 O12 Cs1 2_554 1_545 102.2(3) no
Si5 O12 Cs2 . 2_564 107.2(3) no
Si2 O12 Cs2 2_554 2_564 93.2(3) no
Cs1 O12 Cs2 1_545 2_564 97.75(17) no
Si6 O13 Th . . 152.5(5) no
Si6 O13 Cs2 . . 98.9(3) no
Th O13 Cs2 . . 93.7(2) no
Si5 O14 Si6 4 . 142.9(5) no
Si4 O15 Si6 4 . 148.9(5) no
Si4 O15 Cs2 4 . 106.6(3) no
Si6 O15 Cs2 . . 102.5(3) no

loop_
_geom_bond_atom_site_label_1
_geom_bond_atom_site_label_2
_geom_bond_site_symmetry_2
_geom_bond_distance
_geom_bond_publ_flag
Th O7 . 2.269(7) yes
Th O11 . 2.272(7) yes
Th O13 . 2.273(8) yes
Th O1 . 2.315(7) yes
Th O5 . 2.318(6) yes
Th O10 . 2.319(7) yes
Th Cs2 . 4.1663(10) no
Th Cs1 . 4.2057(8) no
Th Cs2 1_545 4.3146(10) no
Th Cs1 1_545 4.5833(9) no
Cs1 O1 . 3.134(7) no
Cs1 O5 1_565 3.295(7) no
Cs1 O9 3_465 3.323(7) no
Cs1 O12 1_565 3.342(7) no
Cs1 O10 . 3.412(7) no
Cs1 O4 2_564 3.459(8) no
Cs1 O6 1_565 3.461(9) no
Cs1 O2 2_564 3.515(8) no
Cs1 O11 . 3.568(7) no
Cs1 O11 1_565 3.806(7) no
Cs1 Si2 1_565 3.997(3) no
Cs1 Si2 2_564 4.017(3) no
Cs2 O5 1_565 3.096(6) no
Cs2 O10 . 3.179(7) no
Cs2 O15 . 3.239(7) no
Cs2 O8 4_565 3.348(7) no
Cs2 O13 . 3.350(8) no
Cs2 O9 4_565 3.380(7) no
Cs2 O12 2_565 3.474(7) no
Cs2 O1 . 3.500(7) no
Cs2 O7 1_565 3.703(8) no
Cs2 Si2 1_565 3.921(3) no
Cs2 Si6 . 3.929(3) no
Cs2 Si6 1_565 3.996(3) no
Si1 O1 . 1.577(7) yes
Si1 O2 . 1.600(8) yes
Si1 O3 . 1.617(9) yes
Si1 O4 . 1.622(7) yes
Si1 Cs1 2_565 4.156(3) no
Si2 O5 . 1.587(7) yes
Si2 O6 . 1.606(10) yes
Si2 O4 . 1.624(7) yes
Si2 O12 2 1.633(7) yes
Si2 Cs2 1_545 3.921(3) no
Si2 Cs1 1_545 3.997(3) no
Si2 Cs1 2_565 4.017(3) no
Si3 O7 . 1.585(7) yes
Si3 O8 . 1.623(7) yes
Si3 O6 3 1.630(9) yes
Si3 O9 . 1.635(7) yes
Si3 Cs2 4_544 4.084(3) no
Si3 Cs1 3_565 4.138(3) no
Si4 O10 . 1.596(7) yes
Si4 O3 3_565 1.614(9) yes
Si4 O8 1_565 1.622(7) yes
Si4 O15 4_554 1.627(8) yes
Si4 Cs2 4_554 4.019(3) no
Si5 O11 . 1.588(8) yes
Si5 O2 2_564 1.597(8) yes
Si5 O12 . 1.611(7) yes
Si5 O14 4_554 1.621(7) yes
Si5 Cs1 1_545 4.106(3) no
Si5 Cs2 2_564 4.240(3) no
Si6 O13 . 1.600(8) yes
Si6 O14 . 1.620(7) yes
Si6 O9 4 1.626(7) yes
Si6 O15 . 1.630(8) yes
Si6 Cs2 1_545 3.996(3) no
Si6 Cs1 2_565 4.060(3) no
O2 Si5 2_565 1.597(8) no
O2 Cs1 2_565 3.515(8) no
O3 Si4 3_465 1.614(9) no
O4 Cs1 2_565 3.459(8) no
O5 Cs2 1_545 3.096(6) no
O5 Cs1 1_545 3.295(7) no
O6 Si3 3_455 1.630(9) no
O6 Cs1 1_545 3.461(9) no
O7 Cs2 1_545 3.703(7) no
O8 Si4 1_545 1.622(7) no
O8 Cs2 4_544 3.348(7) no
O9 Si6 4_554 1.626(7) no
O9 Cs1 3_565 3.323(7) no
O9 Cs2 4_544 3.380(7) no
O11 Cs1 1_545 3.806(7) no
O12 Si2 2_554 1.633(7) no
O12 Cs1 1_545 3.342(7) no
O12 Cs2 2_564 3.474(7) no
O14 Si5 4 1.621(7) no
O15 Si4 4 1.627(8) no
